data_7228043
loop_
_publ_author_name
'Gu, Jinzhong'
'Kirillov, Alexander M.'
'Liang, Xiaoxiao'
'Cui, Yanhui'
'Wu, Jiang'
'Shi, Zi-Fa'

_publ_section_title
;
 Introducing 2-(2-carboxyphenoxy)terephthalic acid as a new versatile
 building block for design of diverse coordination polymers: Synthesis,
 structural features, luminescence sensing, and magnetism
;
_journal_name_full CrystEngComm
_journal_paper_doi 10.1039/C7CE00219J
_journal_year 2017
_chemical_formula_sum 'C66 H46 N6 O17 Zn3'
_chemical_formula_weight 1391.20
_space_group_crystal_system monoclinic
_space_group_IT_number 15
_space_group_name_Hall '-C 2yc'
_space_group_name_H-M_alt 'C 1 2/c 1'
_symmetry_space_group_name_Hall '-C 2yc'
_symmetry_space_group_name_H-M 'C 1 2/c 1'
_atom_sites_solution_hydrogens mixed
_audit_creation_method SHELXL-2014/7
_audit_update_record
;
2017-03-26 deposited with the CCDC.
2017-04-10 downloaded from the CCDC.
;
_cell_angle_alpha 90
_cell_angle_beta 99.242(5)
_cell_angle_gamma 90
_cell_formula_units_Z 4
_cell_length_a 17.3969(10)
_cell_length_b 22.9035(12)
_cell_length_c 14.6548(9)
_cell_measurement_reflns_used 10479
_cell_measurement_temperature 293(2)
_cell_measurement_theta_max 25.049
_cell_measurement_theta_min 3.332
_cell_volume 5763.4(6)
_computing_cell_refinement 'Bruker SAINT'
_computing_data_collection 'Bruker APEX2'
_computing_data_reduction 'Bruker SAINT'
_computing_molecular_graphics 'Bruker SHELXTL'
_computing_publication_material 'Bruker SHELXTL'
_computing_structure_refinement 'SHELXL-2014/7 (Sheldrick, 2014)'
_computing_structure_solution 'SHELXL-2014/7 (Sheldrick, 2014)'
_diffrn_ambient_temperature 293(2)
_diffrn_measured_fraction_theta_full 0.997
_diffrn_measured_fraction_theta_max 0.997
_diffrn_measurement_device_type 'Bruker APE-II CCD'
_diffrn_measurement_method '\f and \w scans'
_diffrn_radiation_type MoK\a
_diffrn_radiation_wavelength 0.71073
_diffrn_reflns_av_R_equivalents 0.0696
_diffrn_reflns_av_unetI/netI 0.1196
_diffrn_reflns_Laue_measured_fraction_full 0.997
_diffrn_reflns_Laue_measured_fraction_max 0.997
_diffrn_reflns_limit_h_max 20
_diffrn_reflns_limit_h_min -20
_diffrn_reflns_limit_k_max 13
_diffrn_reflns_limit_k_min -27
_diffrn_reflns_limit_l_max 17
_diffrn_reflns_limit_l_min -15
_diffrn_reflns_number 10479
_diffrn_reflns_point_group_measured_fraction_full 0.997
_diffrn_reflns_point_group_measured_fraction_max 0.997
_diffrn_reflns_theta_full 25.049
_diffrn_reflns_theta_max 25.049
_diffrn_reflns_theta_min 3.332
_diffrn_source 'fine-focus sealed tube'
_exptl_absorpt_coefficient_mu 1.321
_exptl_absorpt_correction_T_max 0.751
_exptl_absorpt_correction_T_min 0.725
_exptl_absorpt_correction_type multi-scan
_exptl_absorpt_process_details SADABS
_exptl_crystal_colour colorless
_exptl_crystal_density_diffrn 1.603
_exptl_crystal_description block
_exptl_crystal_F_000 2840
_exptl_crystal_size_max 0.260
_exptl_crystal_size_mid 0.240
_exptl_crystal_size_min 0.230
_exptl_transmission_factor_max 0.738
_exptl_transmission_factor_min 0.716
_refine_diff_density_max 0.544
_refine_diff_density_min -0.405
_refine_diff_density_rms 0.087
_refine_ls_extinction_method none
_refine_ls_goodness_of_fit_ref 1.011
_refine_ls_hydrogen_treatment constr
_refine_ls_matrix_type full
_refine_ls_number_parameters 416
_refine_ls_number_reflns 5100
_refine_ls_number_restraints 0
_refine_ls_restrained_S_all 1.011
_refine_ls_R_factor_all 0.1167
_refine_ls_R_factor_gt 0.0638
_refine_ls_shift/su_max 0.000
_refine_ls_shift/su_mean 0.000
_refine_ls_structure_factor_coef Fsqd
_refine_ls_weighting_details 'w=1/[\s^2^(Fo^2^)+(0.0372P)^2^] where P=(Fo^2^+2Fc^2^)/3'
_refine_ls_weighting_scheme calc
_refine_ls_wR_factor_gt 0.1092
_refine_ls_wR_factor_ref 0.1390
_reflns_Friedel_coverage 0.000
_reflns_number_gt 3080
_reflns_number_total 5100
_reflns_threshold_expression 'I > 2\s(I)'
_cod_data_source_file c7ce00219j2.cif
_cod_data_source_block 282-12Zn1
_cod_database_code 7228043
_shelx_shelxl_version_number 2014/7
_shelx_space_group_comment
;
The symmetry employed for this shelxl refinement is uniquely defined
by the following loop, which should always be used as a source of
symmetry information in preference to the above space-group names.
They are only intended as comments.
;
_shelx_estimated_absorpt_t_min 0.725
_shelx_estimated_absorpt_t_max 0.751

loop_
_space_group_symop_operation_xyz
'x, y, z'
'-x, y, -z+1/2'
'x+1/2, y+1/2, z'
'-x+1/2, y+1/2, -z+1/2'
'-x, -y, -z'
'x, -y, z-1/2'
'-x+1/2, -y+1/2, -z'
'x+1/2, -y+1/2, z-1/2'

loop_
_atom_site_label
_atom_site_type_symbol
_atom_site_fract_x
_atom_site_fract_y
_atom_site_fract_z
_atom_site_U_iso_or_equiv
_atom_site_adp_type
_atom_site_occupancy
_atom_site_site_symmetry_order
_atom_site_calc_flag
_atom_site_refinement_flags_posn
_atom_site_refinement_flags_adp
_atom_site_refinement_flags_occupancy
Zn1 Zn 0.05591(4) 0.32390(3) 0.02330(4) 0.0342(2) Uani 1 1 d . . .
Zn2 Zn 0.5000 0.48287(4) 0.2500 0.0398(3) Uani 1 2 d S T P
N1 N 0.0642(3) 0.23288(19) 0.0340(3) 0.0370(12) Uani 1 1 d . . .
N2 N 0.1371(3) 0.30766(19) -0.0630(3) 0.0350(11) Uani 1 1 d . . .
N3 N 0.4448(3) 0.4123(2) 0.3036(3) 0.0428(12) Uani 1 1 d . . .
O1 O 0.0812(2) 0.34998(16) 0.1533(2) 0.0396(10) Uani 1 1 d . . .
O2 O 0.1193(2) 0.42080(17) 0.0694(3) 0.0485(11) Uani 1 1 d . . .
O3 O 0.2366(2) 0.48731(15) 0.1778(3) 0.0356(9) Uani 1 1 d . . .
O4 O 0.0997(3) 0.70175(19) -0.0159(3) 0.0587(13) Uani 1 1 d . . .
O5 O 0.0327(2) 0.63793(17) 0.0525(3) 0.0493(11) Uani 1 1 d . . .
O6 O 0.4045(2) 0.54148(19) 0.2705(3) 0.0618(13) Uani 1 1 d . . .
O7 O 0.4167(2) 0.51094(18) 0.1329(3) 0.0551(12) Uani 1 1 d . . .
O8 O 0.1261(4) 0.7315(2) 0.8047(4) 0.120(3) Uani 1 1 d . . .
H1W H 0.1131 0.7077 0.7604 0.144 Uiso 1 1 d R U .
H2W H 0.1185 0.7228 0.8589 0.144 Uiso 1 1 d R U .
O9 O 0.0000 0.5900(14) 0.2500 0.69(3) Uani 1 2 d S T P
H3W H -0.0087 0.6021 0.3022 0.829 Uiso 1 1 d R U .
H4W H 0.0087 0.6021 0.1978 0.829 Uiso 1 1 d R U .
C1 C 0.1113(3) 0.4012(2) 0.1453(4) 0.0341(14) Uani 1 1 d . . .
C2 C 0.1338(3) 0.4341(2) 0.2347(4) 0.0304(13) Uani 1 1 d . . .
C3 C 0.0947(3) 0.4238(2) 0.3081(4) 0.0399(15) Uani 1 1 d . . .
H3 H 0.0576 0.3942 0.3027 0.048 Uiso 1 1 calc R U .
C4 C 0.1084(4) 0.4552(3) 0.3881(4) 0.0503(17) Uani 1 1 d . . .
H4 H 0.0776 0.4496 0.4336 0.060 Uiso 1 1 calc R U .
C5 C 0.1684(4) 0.4953(3) 0.4011(4) 0.0536(18) Uani 1 1 d . . .
H5 H 0.1805 0.5151 0.4570 0.064 Uiso 1 1 calc R U .
C6 C 0.2105(4) 0.5059(2) 0.3302(4) 0.0450(16) Uani 1 1 d . . .
H6 H 0.2513 0.5326 0.3385 0.054 Uiso 1 1 calc R U .
C7 C 0.1916(3) 0.4766(2) 0.2469(4) 0.0326(13) Uani 1 1 d . . .
C8 C 0.2359(3) 0.5451(2) 0.1471(3) 0.0269(12) Uani 1 1 d . . .
C9 C 0.1673(3) 0.5736(2) 0.1153(3) 0.0322(13) Uani 1 1 d . . .
H9 H 0.1197 0.5557 0.1179 0.039 Uiso 1 1 calc R U .
C10 C 0.1699(3) 0.6293(2) 0.0795(3) 0.0314(13) Uani 1 1 d . . .
C11 C 0.0958(4) 0.6589(3) 0.0356(4) 0.0393(15) Uani 1 1 d . . .
C12 C 0.2411(3) 0.6565(2) 0.0804(4) 0.0395(15) Uani 1 1 d . . .
H12 H 0.2427 0.6942 0.0573 0.047 Uiso 1 1 calc R U .
C13 C 0.3095(3) 0.6286(2) 0.1149(4) 0.0419(16) Uani 1 1 d . . .
H13 H 0.3569 0.6476 0.1166 0.050 Uiso 1 1 calc R U .
C14 C 0.3072(3) 0.5716(2) 0.1472(4) 0.0317(13) Uani 1 1 d . . .
C15 C 0.3814(3) 0.5385(2) 0.1863(5) 0.0382(15) Uani 1 1 d . . .
C16 C 0.0278(4) 0.1974(3) 0.0833(5) 0.0581(19) Uani 1 1 d . . .
H16 H -0.0047 0.2128 0.1218 0.070 Uiso 1 1 calc R U .
C17 C 0.0370(4) 0.1368(3) 0.0787(6) 0.075(2) Uani 1 1 d . . .
H17 H 0.0099 0.1124 0.1131 0.090 Uiso 1 1 calc R U .
C18 C 0.0854(4) 0.1135(3) 0.0244(6) 0.074(2) Uani 1 1 d . . .
H18 H 0.0919 0.0732 0.0221 0.089 Uiso 1 1 calc R U .
C19 C 0.1252(4) 0.1497(3) -0.0278(5) 0.0494(17) Uani 1 1 d . . .
C20 C 0.1123(3) 0.2100(2) -0.0200(4) 0.0358(14) Uani 1 1 d . . .
C21 C 0.1779(4) 0.1310(3) -0.0883(5) 0.063(2) Uani 1 1 d . . .
H21 H 0.1857 0.0911 -0.0949 0.075 Uiso 1 1 calc R U .
C22 C 0.2165(4) 0.1681(3) -0.1359(5) 0.063(2) Uani 1 1 d . . .
H22 H 0.2511 0.1541 -0.1729 0.076 Uiso 1 1 calc R U .
C23 C 0.2035(3) 0.2293(3) -0.1288(4) 0.0424(16) Uani 1 1 d . . .
C24 C 0.1528(3) 0.2497(2) -0.0716(4) 0.0331(14) Uani 1 1 d . . .
C25 C 0.2398(4) 0.2701(3) -0.1785(4) 0.060(2) Uani 1 1 d . . .
H25 H 0.2745 0.2582 -0.2169 0.072 Uiso 1 1 calc R U .
C26 C 0.2231(4) 0.3282(3) -0.1696(5) 0.064(2) Uani 1 1 d . . .
H26 H 0.2464 0.3562 -0.2022 0.076 Uiso 1 1 calc R U .
C27 C 0.1715(4) 0.3449(3) -0.1118(4) 0.0508(17) Uani 1 1 d . . .
H27 H 0.1605 0.3844 -0.1072 0.061 Uiso 1 1 calc R U .
C28 C 0.3882(4) 0.4139(3) 0.3543(5) 0.063(2) Uani 1 1 d . . .
H28 H 0.3704 0.4500 0.3715 0.075 Uiso 1 1 calc R U .
C29 C 0.3545(5) 0.3629(4) 0.3829(5) 0.077(2) Uani 1 1 d . . .
H29 H 0.3140 0.3649 0.4173 0.093 Uiso 1 1 calc R U .
C30 C 0.3817(5) 0.3110(4) 0.3596(5) 0.078(3) Uani 1 1 d . . .
H30 H 0.3603 0.2770 0.3797 0.094 Uiso 1 1 calc R U .
C31 C 0.4413(4) 0.3061(3) 0.3062(5) 0.059(2) Uani 1 1 d . . .
C32 C 0.4702(3) 0.3595(3) 0.2793(4) 0.0405(15) Uani 1 1 d . . .
C33 C 0.4723(4) 0.2528(3) 0.2770(5) 0.070(3) Uani 1 1 d . . .
H33 H 0.4537 0.2175 0.2957 0.083 Uiso 1 1 calc R U .

loop_
_atom_site_aniso_label
_atom_site_aniso_U_11
_atom_site_aniso_U_22
_atom_site_aniso_U_33
_atom_site_aniso_U_23
_atom_site_aniso_U_13
_atom_site_aniso_U_12
Zn1 0.0330(4) 0.0342(4) 0.0343(4) -0.0038(3) 0.0023(3) 0.0073(3)
Zn2 0.0263(5) 0.0326(5) 0.0580(7) 0.000 -0.0004(5) 0.000
N1 0.040(3) 0.029(3) 0.041(3) 0.002(2) 0.005(2) 0.004(2)
N2 0.035(3) 0.034(3) 0.034(3) -0.005(2) 0.001(2) 0.002(2)
N3 0.036(3) 0.042(3) 0.049(3) 0.007(3) 0.004(2) -0.001(3)
O1 0.046(3) 0.035(2) 0.037(2) -0.005(2) 0.0042(19) -0.009(2)
O2 0.061(3) 0.058(3) 0.027(2) -0.001(2) 0.010(2) -0.010(2)
O3 0.033(2) 0.028(2) 0.047(3) 0.0010(19) 0.0121(19) -0.0015(18)
O4 0.068(3) 0.059(3) 0.047(3) 0.011(2) 0.004(2) 0.030(3)
O5 0.036(2) 0.051(3) 0.057(3) 0.000(2) -0.005(2) 0.010(2)
O6 0.054(3) 0.060(3) 0.062(3) -0.015(3) -0.019(2) 0.012(2)
O7 0.042(3) 0.057(3) 0.070(3) 0.005(3) 0.019(2) 0.017(2)
O8 0.204(7) 0.096(4) 0.080(4) -0.038(3) 0.079(4) -0.082(4)
O9 0.82(7) 0.86(8) 0.46(4) 0.000 0.30(5) 0.000
C1 0.024(3) 0.035(3) 0.043(4) -0.002(3) 0.004(3) 0.007(3)
C2 0.034(3) 0.028(3) 0.029(3) 0.000(3) 0.005(2) -0.002(3)
C3 0.045(4) 0.043(4) 0.031(3) -0.001(3) 0.004(3) -0.012(3)
C4 0.070(5) 0.050(4) 0.033(4) 0.001(3) 0.015(3) -0.005(4)
C5 0.095(6) 0.042(4) 0.024(3) -0.007(3) 0.013(3) -0.006(4)
C6 0.057(4) 0.033(3) 0.042(4) 0.001(3) -0.002(3) -0.008(3)
C7 0.036(3) 0.031(3) 0.033(3) 0.002(3) 0.011(3) 0.004(3)
C8 0.026(3) 0.029(3) 0.024(3) -0.002(3) -0.001(2) 0.000(3)
C9 0.029(3) 0.034(3) 0.032(3) -0.005(3) 0.002(3) 0.007(3)
C10 0.027(3) 0.039(3) 0.027(3) -0.004(3) -0.001(2) 0.013(3)
C11 0.049(4) 0.038(4) 0.029(3) -0.014(3) 0.002(3) 0.007(3)
C12 0.043(4) 0.035(3) 0.041(4) 0.009(3) 0.008(3) 0.004(3)
C13 0.029(3) 0.037(4) 0.062(4) 0.004(3) 0.014(3) 0.002(3)
C14 0.027(3) 0.030(3) 0.037(3) -0.005(3) 0.001(3) -0.001(3)
C15 0.019(3) 0.031(3) 0.063(4) -0.004(3) 0.002(3) -0.014(3)
C16 0.050(4) 0.050(4) 0.075(5) 0.016(4) 0.011(4) 0.001(4)
C17 0.058(5) 0.052(5) 0.114(7) 0.042(5) 0.014(5) 0.004(4)
C18 0.068(5) 0.034(4) 0.112(7) 0.013(5) -0.012(5) 0.007(4)
C19 0.038(4) 0.039(4) 0.063(5) -0.012(4) -0.017(3) 0.008(3)
C20 0.031(3) 0.037(3) 0.035(3) -0.004(3) -0.007(3) 0.011(3)
C21 0.058(5) 0.044(4) 0.076(6) -0.022(4) -0.021(4) 0.025(4)
C22 0.051(5) 0.069(5) 0.063(5) -0.030(4) -0.009(4) 0.030(4)
C23 0.028(3) 0.066(4) 0.031(3) -0.012(3) -0.002(3) 0.008(3)
C24 0.022(3) 0.043(4) 0.031(3) -0.012(3) -0.007(2) 0.010(3)
C25 0.034(4) 0.100(6) 0.046(4) -0.026(5) 0.009(3) 0.003(4)
C26 0.060(5) 0.089(6) 0.046(4) 0.004(4) 0.020(4) -0.015(5)
C27 0.058(4) 0.046(4) 0.049(4) 0.000(3) 0.013(3) -0.010(3)
C28 0.059(5) 0.067(5) 0.062(5) 0.006(4) 0.008(4) -0.009(4)
C29 0.076(6) 0.092(6) 0.067(6) 0.018(5) 0.023(4) -0.016(5)
C30 0.084(6) 0.085(6) 0.059(5) 0.031(5) -0.013(5) -0.038(5)
C31 0.061(5) 0.041(4) 0.060(5) 0.020(4) -0.032(4) -0.015(4)
C32 0.039(4) 0.039(3) 0.035(4) 0.001(3) -0.021(3) -0.004(3)
C33 0.097(8) 0.033(3) 0.060(6) 0.008(4) -0.041(4) -0.008(4)

loop_
_atom_type_symbol
_atom_type_description
_atom_type_scat_dispersion_real
_atom_type_scat_dispersion_imag
_atom_type_scat_source
C C 0.0033 0.0016 'International Tables Vol C Tables 4.2.6.8 and 6.1.1.4'
H H 0.0000 0.0000 'International Tables Vol C Tables 4.2.6.8 and 6.1.1.4'
N N 0.0061 0.0033 'International Tables Vol C Tables 4.2.6.8 and 6.1.1.4'
O O 0.0106 0.0060 'International Tables Vol C Tables 4.2.6.8 and 6.1.1.4'
Zn Zn 0.2839 1.4301 'International Tables Vol C Tables 4.2.6.8 and 6.1.1.4'

loop_
_geom_angle_atom_site_label_1
_geom_angle_atom_site_label_2
_geom_angle_atom_site_label_3
_geom_angle
_geom_angle_site_symmetry_1
_geom_angle_site_symmetry_3
O5 Zn1 O1 116.43(16) 5_565 .
O5 Zn1 N2 106.61(18) 5_565 .
O1 Zn1 N2 124.99(16) . .
O5 Zn1 N1 121.75(17) 5_565 .
O1 Zn1 N1 103.12(16) . .
N2 Zn1 N1 79.70(18) . .
N3 Zn2 N3 79.1(3) 2_655 .
N3 Zn2 O7 103.78(17) 2_655 2_655
N3 Zn2 O7 102.77(18) . 2_655
N3 Zn2 O7 102.77(18) 2_655 .
N3 Zn2 O7 103.78(17) . .
O7 Zn2 O7 145.3(2) 2_655 .
N3 Zn2 O6 91.02(18) 2_655 2_655
N3 Zn2 O6 157.78(17) . 2_655
O7 Zn2 O6 60.00(15) 2_655 2_655
O7 Zn2 O6 97.78(16) . 2_655
N3 Zn2 O6 157.78(17) 2_655 .
N3 Zn2 O6 91.02(18) . .
O7 Zn2 O6 97.78(16) 2_655 .
O7 Zn2 O6 60.00(15) . .
O6 Zn2 O6 104.5(2) 2_655 .
N3 Zn2 C15 97.68(18) 2_655 2_655
N3 Zn2 C15 131.3(2) . 2_655
O7 Zn2 C15 30.11(16) 2_655 2_655
O7 Zn2 C15 123.96(18) . 2_655
O6 Zn2 C15 29.92(16) 2_655 2_655
O6 Zn2 C15 103.72(16) . 2_655
C16 N1 C20 118.8(5) . .
C16 N1 Zn1 128.5(4) . .
C20 N1 Zn1 112.7(4) . .
C27 N2 C24 117.7(5) . .
C27 N2 Zn1 128.9(4) . .
C24 N2 Zn1 113.4(4) . .
C28 N3 C32 118.4(5) . .
C28 N3 Zn2 128.0(5) . .
C32 N3 Zn2 113.6(4) . .
C1 O1 Zn1 102.5(3) . .
C7 O3 C8 115.0(4) . .
C11 O5 Zn1 110.5(4) . 5_565
C15 O6 Zn2 87.8(4) . .
C15 O7 Zn2 89.2(4) . .
H1W O8 H2W 120.2 . .
H3W O9 H4W 142.1 . .
O2 C1 O1 121.2(5) . .
O2 C1 C2 123.7(5) . .
O1 C1 C2 115.2(5) . .
C3 C2 C7 117.2(5) . .
C3 C2 C1 120.0(5) . .
C7 C2 C1 122.8(5) . .
C4 C3 C2 122.6(5) . .
C4 C3 H3 118.7 . .
C2 C3 H3 118.7 . .
C3 C4 C5 119.6(6) . .
C3 C4 H4 120.2 . .
C5 C4 H4 120.2 . .
C4 C5 C6 119.4(6) . .
C4 C5 H5 120.3 . .
C6 C5 H5 120.3 . .
C5 C6 C7 119.9(6) . .
C5 C6 H6 120.0 . .
C7 C6 H6 120.0 . .
C6 C7 C2 121.0(5) . .
C6 C7 O3 118.2(5) . .
C2 C7 O3 120.6(5) . .
C9 C8 C14 121.6(5) . .
C9 C8 O3 121.4(5) . .
C14 C8 O3 117.0(4) . .
C8 C9 C10 119.1(5) . .
C8 C9 H9 120.4 . .
C10 C9 H9 120.4 . .
C9 C10 C12 119.6(5) . .
C9 C10 C11 119.9(5) . .
C12 C10 C11 120.4(5) . .
O4 C11 O5 123.7(6) . .
O4 C11 C10 119.1(6) . .
O5 C11 C10 117.2(5) . .
C13 C12 C10 121.1(5) . .
C13 C12 H12 119.5 . .
C10 C12 H12 119.5 . .
C12 C13 C14 119.4(5) . .
C12 C13 H13 120.3 . .
C14 C13 H13 120.3 . .
C8 C14 C13 119.1(5) . .
C8 C14 C15 119.2(5) . .
C13 C14 C15 121.7(5) . .
O6 C15 O7 122.9(6) . .
O6 C15 C14 117.8(5) . .
O7 C15 C14 119.3(6) . .
N1 C16 C17 121.2(7) . .
N1 C16 H16 119.4 . .
C17 C16 H16 119.4 . .
C18 C17 C16 120.3(7) . .
C18 C17 H17 119.9 . .
C16 C17 H17 119.9 . .
C17 C18 C19 120.0(7) . .
C17 C18 H18 120.0 . .
C19 C18 H18 120.0 . .
C18 C19 C20 116.2(6) . .
C18 C19 C21 125.8(7) . .
C20 C19 C21 118.0(6) . .
N1 C20 C19 123.5(6) . .
N1 C20 C24 117.8(5) . .
C19 C20 C24 118.6(6) . .
C22 C21 C19 123.4(6) . .
C22 C21 H21 118.3 . .
C19 C21 H21 118.3 . .
C21 C22 C23 119.1(6) . .
C21 C22 H22 120.5 . .
C23 C22 H22 120.5 . .
C24 C23 C25 118.1(6) . .
C24 C23 C22 119.9(6) . .
C25 C23 C22 122.0(6) . .
N2 C24 C23 122.6(6) . .
N2 C24 C20 116.3(5) . .
C23 C24 C20 121.0(5) . .
C26 C25 C23 118.7(6) . .
C26 C25 H25 120.7 . .
C23 C25 H25 120.7 . .
C25 C26 C27 119.6(7) . .
C25 C26 H26 120.2 . .
C27 C26 H26 120.2 . .
N2 C27 C26 123.4(6) . .
N2 C27 H27 118.3 . .
C26 C27 H27 118.3 . .
N3 C28 C29 121.9(7) . .
N3 C28 H28 119.0 . .
C29 C28 H28 119.0 . .
C30 C29 C28 118.7(7) . .
C30 C29 H29 120.7 . .
C28 C29 H29 120.7 . .
C29 C30 C31 122.4(7) . .
C29 C30 H30 118.8 . .
C31 C30 H30 118.8 . .
C30 C31 C32 114.8(7) . .
C30 C31 C33 125.8(7) . .
C32 C31 C33 119.4(7) . .
N3 C32 C31 123.8(6) . .
N3 C32 C32 116.8(3) . 2_655
C31 C32 C32 119.3(4) . 2_655
C33 C33 C31 121.2(4) 2_655 .
C33 C33 H33 119.4 2_655 .
C31 C33 H33 119.4 . .

loop_
_geom_bond_atom_site_label_1
_geom_bond_atom_site_label_2
_geom_bond_distance
_geom_bond_site_symmetry_2
Zn1 O5 1.956(4) 5_565
Zn1 O1 1.977(4) .
Zn1 N2 2.075(4) .
Zn1 N1 2.094(4) .
Zn2 N3 2.096(5) 2_655
Zn2 N3 2.096(5) .
Zn2 O7 2.158(4) 2_655
Zn2 O7 2.158(4) .
Zn2 O6 2.194(4) 2_655
Zn2 O6 2.194(4) .
Zn2 C15 2.476(6) 2_655
N1 C16 1.317(7) .
N1 C20 1.345(6) .
N2 C27 1.317(7) .
N2 C24 1.365(6) .
N3 C28 1.325(7) .
N3 C32 1.355(7) .
O1 C1 1.299(6) .
O2 C1 1.228(6) .
O3 C7 1.397(6) .
O3 C8 1.398(6) .
O4 C11 1.246(7) .
O5 C11 1.259(7) .
O5 Zn1 1.956(4) 5_565
O6 C15 1.236(7) .
O7 C15 1.242(6) .
O8 H1W 0.8490 .
O8 H2W 0.8506 .
O9 H3W 0.8502 .
O9 H4W 0.8502 .
C1 C2 1.507(7) .
C2 C3 1.382(7) .
C2 C7 1.391(7) .
C3 C4 1.364(7) .
C3 H3 0.9300 .
C4 C5 1.381(8) .
C4 H4 0.9300 .
C5 C6 1.384(8) .
C5 H5 0.9300 .
C6 C7 1.386(7) .
C6 H6 0.9300 .
C8 C9 1.375(7) .
C8 C14 1.381(6) .
C9 C10 1.383(7) .
C9 H9 0.9300 .
C10 C12 1.385(7) .
C10 C11 1.506(7) .
C12 C13 1.373(7) .
C12 H12 0.9300 .
C13 C14 1.392(7) .
C13 H13 0.9300 .
C14 C15 1.527(7) .
C16 C17 1.400(9) .
C16 H16 0.9300 .
C17 C18 1.358(10) .
C17 H17 0.9300 .
C18 C19 1.387(9) .
C18 H18 0.9300 .
C19 C20 1.408(7) .
C19 C21 1.439(9) .
C20 C24 1.438(7) .
C21 C22 1.346(9) .
C21 H21 0.9300 .
C22 C23 1.424(8) .
C22 H22 0.9300 .
C23 C24 1.392(7) .
C23 C25 1.398(8) .
C25 C26 1.373(9) .
C25 H25 0.9300 .
C26 C27 1.383(8) .
C26 H26 0.9300 .
C27 H27 0.9300 .
C28 C29 1.403(9) .
C28 H28 0.9300 .
C29 C30 1.344(10) .
C29 H29 0.9300 .
C30 C31 1.400(10) .
C30 H30 0.9300 .
C31 C32 1.404(8) .
C31 C33 1.427(9) .
C32 C32 1.447(11) 2_655
C33 C33 1.341(14) 2_655
C33 H33 0.9300 .

loop_
_geom_hbond_atom_site_label_D
_geom_hbond_atom_site_label_H
_geom_hbond_atom_site_label_A
_geom_hbond_distance_DH
_geom_hbond_distance_HA
_geom_hbond_distance_DA
_geom_hbond_angle_DHA
_geom_hbond_site_symmetry_A
O8 H1W O1 0.85 2.06 2.908(6) 179.6 6_566
O8 H2W O4 0.85 1.97 2.824(7) 179.1 1_556

loop_
_geom_torsion_atom_site_label_1
_geom_torsion_atom_site_label_2
_geom_torsion_atom_site_label_3
_geom_torsion_atom_site_label_4
_geom_torsion
_geom_torsion_site_symmetry_1
_geom_torsion_site_symmetry_4
Zn1 O1 C1 O2 -1.7(6) . .
Zn1 O1 C1 C2 177.5(4) . .
O2 C1 C2 C3 151.3(5) . .
O1 C1 C2 C3 -27.8(7) . .
O2 C1 C2 C7 -26.7(8) . .
O1 C1 C2 C7 154.2(5) . .
C7 C2 C3 C4 3.1(9) . .
C1 C2 C3 C4 -174.9(5) . .
C2 C3 C4 C5 -6.3(10) . .
C3 C4 C5 C6 4.3(10) . .
C4 C5 C6 C7 0.6(9) . .
C5 C6 C7 C2 -3.7(9) . .
C5 C6 C7 O3 -178.4(5) . .
C3 C2 C7 C6 1.9(8) . .
C1 C2 C7 C6 179.9(5) . .
C3 C2 C7 O3 176.5(5) . .
C1 C2 C7 O3 -5.5(8) . .
C8 O3 C7 C6 -61.1(6) . .
C8 O3 C7 C2 124.1(5) . .
C7 O3 C8 C9 -54.6(6) . .
C7 O3 C8 C14 127.6(5) . .
C14 C8 C9 C10 2.4(8) . .
O3 C8 C9 C10 -175.3(4) . .
C8 C9 C10 C12 -3.2(8) . .
C8 C9 C10 C11 173.8(5) . .
Zn1 O5 C11 O4 6.4(7) 5_565 .
Zn1 O5 C11 C10 -172.7(3) 5_565 .
C9 C10 C11 O4 -162.4(5) . .
C12 C10 C11 O4 14.6(8) . .
C9 C10 C11 O5 16.6(8) . .
C12 C10 C11 O5 -166.3(5) . .
C9 C10 C12 C13 1.2(8) . .
C11 C10 C12 C13 -175.8(5) . .
C10 C12 C13 C14 1.7(9) . .
C9 C8 C14 C13 0.5(8) . .
O3 C8 C14 C13 178.3(5) . .
C9 C8 C14 C15 178.0(5) . .
O3 C8 C14 C15 -4.2(7) . .
C12 C13 C14 C8 -2.5(8) . .
C12 C13 C14 C15 -179.9(5) . .
Zn2 O6 C15 O7 -3.0(6) . .
Zn2 O6 C15 C14 178.6(4) . .
Zn2 O7 C15 O6 3.0(6) . .
Zn2 O7 C15 C14 -178.6(4) . .
C8 C14 C15 O6 -86.0(7) . .
C13 C14 C15 O6 91.5(7) . .
C8 C14 C15 O7 95.5(6) . .
C13 C14 C15 O7 -87.0(7) . .
C20 N1 C16 C17 -1.4(9) . .
Zn1 N1 C16 C17 176.6(5) . .
N1 C16 C17 C18 1.4(11) . .
C16 C17 C18 C19 -0.8(12) . .
C17 C18 C19 C20 0.3(10) . .
C17 C18 C19 C21 -179.8(7) . .
C16 N1 C20 C19 0.9(8) . .
Zn1 N1 C20 C19 -177.4(4) . .
C16 N1 C20 C24 -178.6(5) . .
Zn1 N1 C20 C24 3.1(6) . .
C18 C19 C20 N1 -0.3(9) . .
C21 C19 C20 N1 179.8(5) . .
C18 C19 C20 C24 179.2(5) . .
C21 C19 C20 C24 -0.7(8) . .
C18 C19 C21 C22 -178.4(7) . .
C20 C19 C21 C22 1.5(10) . .
C19 C21 C22 C23 -1.9(11) . .
C21 C22 C23 C24 1.4(9) . .
C21 C22 C23 C25 -178.0(6) . .
C27 N2 C24 C23 0.5(8) . .
Zn1 N2 C24 C23 177.7(4) . .
C27 N2 C24 C20 -177.9(5) . .
Zn1 N2 C24 C20 -0.7(6) . .
C25 C23 C24 N2 0.4(8) . .
C22 C23 C24 N2 -179.0(5) . .
C25 C23 C24 C20 178.7(5) . .
C22 C23 C24 C20 -0.7(8) . .
N1 C20 C24 N2 -1.6(7) . .
C19 C20 C24 N2 178.8(5) . .
N1 C20 C24 C23 180.0(5) . .
C19 C20 C24 C23 0.4(8) . .
C24 C23 C25 C26 -0.8(9) . .
C22 C23 C25 C26 178.7(6) . .
C23 C25 C26 C27 0.3(10) . .
C24 N2 C27 C26 -1.1(9) . .
Zn1 N2 C27 C26 -177.7(5) . .
C25 C26 C27 N2 0.7(10) . .
C32 N3 C28 C29 -0.1(10) . .
Zn2 N3 C28 C29 177.6(5) . .
N3 C28 C29 C30 1.5(12) . .
C28 C29 C30 C31 -1.5(12) . .
C29 C30 C31 C32 0.2(11) . .
C29 C30 C31 C33 -178.6(7) . .
C28 N3 C32 C31 -1.3(9) . .
Zn2 N3 C32 C31 -179.4(4) . .
C28 N3 C32 C32 177.5(6) . 2_655
Zn2 N3 C32 C32 -0.5(8) . 2_655
C30 C31 C32 N3 1.3(9) . .
C33 C31 C32 N3 -179.8(6) . .
C30 C31 C32 C32 -177.5(6) . 2_655
C33 C31 C32 C32 1.4(10) . 2_655
C30 C31 C33 C33 177.6(8) . 2_655
C32 C31 C33 C33 -1.1(12) . 2_655
